data_4311195
loop_
_publ_author_name
'Zolt\'an A. G\'al'
'Phillip M. Mallinson'
'Heston J. Orchard'
'Simon J. Clarke'

_publ_section_title
;
 Synthesis and Structure of Alkaline Earth Silicon Nitrides: BaSiN2,
 SrSiN2, and CaSiN2
;
_journal_name_full 'Inorganic Chemistry'
_journal_page_first 3998
_journal_page_last 4006
_journal_paper_doi 10.1021/ic049901p
_journal_volume 43
_journal_year 2004
_chemical_compound_source 'synthesis as described'
_chemical_formula_moiety 'Ba1 N2 Si1'
_chemical_formula_sum 'Ba N2 Si'
_chemical_formula_weight 193.45
_chemical_name_common 'Barium Silicon Nitride'
_chemical_name_systematic
;
 Barium Silicon Nitride
;
_space_group_IT_number 64
_symmetry_cell_setting orthorhombic
_symmetry_Int_Tables_number 64
_symmetry_space_group_name_Hall '-C 2ac 2'
_symmetry_space_group_name_H-M 'C m c a'
_atom_sites_solution_hydrogens geom
_atom_sites_solution_primary direct
_atom_sites_solution_secondary difmap
_audit_conform_dict_location ftp://ftp.iucr.org/pub/cif_core.dic
_audit_conform_dict_name cif_core.dic
_audit_conform_dict_version 2.2
_audit_creation_date 2003-08-12T17:08:33-00:00
_audit_creation_method 'WinGX routine CIF_UPDATE'
_cell_angle_alpha 90
_cell_angle_beta 90
_cell_angle_gamma 90
_cell_formula_units_Z 8
_cell_length_a 5.60460(10)
_cell_length_b 11.3605(3)
_cell_length_c 7.5851(2)
_cell_measurement_reflns_used 6003
_cell_measurement_temperature 150(2)
_cell_measurement_theta_max 36.319
_cell_measurement_theta_min 4.076
_cell_measurement_wavelength 0.71073
_cell_volume 482.95(2)
_computing_cell_refinement 'HKL Scalepack (Otwinowski & Minor 1997)'
_computing_data_collection 'Collect (Nonius BV, 1997-2000)'
_computing_data_reduction 'HKL Denzo and Scalepack (Otwinowski & Minor 1997)'
_computing_molecular_graphics 'Ortep-3 for Windows (Farrugia, 1997)'
_computing_publication_material 'WinGX publication routines (Farrugia, 1999)'
_computing_structure_refinement 'SHELXL-97 (Sheldrick, 1997)'
_computing_structure_solution 'SHELXS-97 (Sheldrick, 1997)'
_diffrn_ambient_temperature 150(2)
_diffrn_detector 'CCD plate'
_diffrn_measured_fraction_theta_full 0.998
_diffrn_measured_fraction_theta_max 0.998
_diffrn_measurement_device '95mm CCD camera on \k-goniostat'
_diffrn_measurement_device_type KappaCCD
_diffrn_measurement_method 'CCD rotation images, thick slices'
_diffrn_orient_matrix_type 'by Nonius Collect from scalepack cell'
_diffrn_orient_matrix_UB_11 -0.120739
_diffrn_orient_matrix_UB_12 0.611E-4
_diffrn_orient_matrix_UB_13 -0.970673E-1
_diffrn_orient_matrix_UB_21 -0.131365
_diffrn_orient_matrix_UB_22 -0.6246E-3
_diffrn_orient_matrix_UB_23 0.892107E-1
_diffrn_orient_matrix_UB_31 -0.8485E-3
_diffrn_orient_matrix_UB_32 0.880221E-1
_diffrn_orient_matrix_UB_33 0.7004E-3
_diffrn_radiation_monochromator graphite
_diffrn_radiation_probe x-ray
_diffrn_radiation_type MoK\a
_diffrn_radiation_wavelength 0.71073
_diffrn_reflns_av_R_equivalents 0.0497
_diffrn_reflns_av_unetI/netI 0.0273
_diffrn_reflns_limit_h_max 8
_diffrn_reflns_limit_h_min -8
_diffrn_reflns_limit_k_max 17
_diffrn_reflns_limit_k_min -17
_diffrn_reflns_limit_l_max 11
_diffrn_reflns_limit_l_min -11
_diffrn_reflns_number 4121
_diffrn_reflns_theta_full 33.1
_diffrn_reflns_theta_max 33.1
_diffrn_reflns_theta_min 4.48
_diffrn_source 'Enraf Nonius FR590'
_exptl_absorpt_coefficient_mu 16.563
_exptl_absorpt_correction_T_max 0.6815
_exptl_absorpt_correction_T_min 0.288
_exptl_absorpt_correction_type analytical
_exptl_absorpt_process_details
;
        (see. N.W. Alcock (1970). Cryst. Computing, p271)
;
_exptl_crystal_colour white
_exptl_crystal_density_diffrn 5.321
_exptl_crystal_density_method 'not measured'
_exptl_crystal_description plate
_exptl_crystal_F_000 672
_exptl_crystal_size_max 0.060
_exptl_crystal_size_mid 0.030
_exptl_crystal_size_min 0.007
_refine_diff_density_max 0.939
_refine_diff_density_min -0.997
_refine_diff_density_rms 0.264
_refine_ls_extinction_coef 0.00129(13)
_refine_ls_extinction_expression Fc^*^=kFc[1+0.001xFc^2^\l^3^/sin(2\q)]^-1/4^
_refine_ls_extinction_method SHELXL
_refine_ls_goodness_of_fit_ref 1.078
_refine_ls_hydrogen_treatment mixed
_refine_ls_matrix_type full
_refine_ls_number_parameters 25
_refine_ls_number_reflns 503
_refine_ls_number_restraints 0
_refine_ls_restrained_S_all 1.078
_refine_ls_R_factor_all 0.0155
_refine_ls_R_factor_gt 0.0138
_refine_ls_shift/su_max 0
_refine_ls_shift/su_mean 0
_refine_ls_structure_factor_coef Fsqd
_refine_ls_weighting_details 'calc w=1/[\s^2^(Fo^2^)+(0.0000P)^2^+0.3083P] where P=(Fo^2^+2Fc^2^)/3'
_refine_ls_weighting_scheme calc
_refine_ls_wR_factor_gt 0.0282
_refine_ls_wR_factor_ref 0.0286
_reflns_number_gt 473
_reflns_number_total 503
_reflns_threshold_expression >2sigma(I)
_cod_data_source_file ic049901psi20040126_125250_1.cif
_cod_data_source_block BaSiN2
_cod_original_sg_symbol_Hall '-C 2bc 2'
_cod_original_formula_sum 'Ba1 N2 Si1'
_cod_database_code 4311195
_exptl_absorpt_correction_t_ave 0.6021

loop_
_symmetry_equiv_pos_as_xyz
'x, y, z'
'-x+1/2, -y, z+1/2'
'x, -y, -z'
'-x+1/2, y, -z+1/2'
'x+1/2, y+1/2, z'
'-x+1, -y+1/2, z+1/2'
'x+1/2, -y+1/2, -z'
'-x+1, y+1/2, -z+1/2'
'-x, -y, -z'
'x-1/2, y, -z-1/2'
'-x, y, z'
'x-1/2, -y, z-1/2'
'-x+1/2, -y+1/2, -z'
'x, y+1/2, -z-1/2'
'-x+1/2, y+1/2, z'
'x, -y+1/2, z-1/2'

loop_
_atom_site_label
_atom_site_type_symbol
_atom_site_fract_x
_atom_site_fract_y
_atom_site_fract_z
_atom_site_U_iso_or_equiv
_atom_site_adp_type
_atom_site_occupancy
_atom_site_symmetry_multiplicity
_atom_site_calc_flag
_atom_site_refinement_flags
_atom_site_disorder_assembly
_atom_site_disorder_group
Ba1 Ba 0 0.335557(13) 0.06523(2) 0.00450(7) Uani 1 2 d S . .
Si1 Si 0 0.04941(6) 0.14045(9) 0.00287(14) Uani 1 2 d S . .
N1 N 0 0.3981(2) 0.4192(3) 0.0044(4) Uani 1 2 d S . .
N2 N 0.25 0.09777(19) 0.25 0.0059(4) Uani 1 2 d S . .

loop_
_atom_site_aniso_label
_atom_site_aniso_U_11
_atom_site_aniso_U_22
_atom_site_aniso_U_33
_atom_site_aniso_U_23
_atom_site_aniso_U_13
_atom_site_aniso_U_12
Ba1 0.00393(9) 0.00501(10) 0.00458(10) -0.00012(5) 0 0
Si1 0.0024(3) 0.0035(3) 0.0028(3) 0.0003(2) 0 0
N1 0.0047(9) 0.0045(11) 0.0041(10) -0.0007(8) 0 0
N2 0.0047(9) 0.0064(10) 0.0065(11) 0 -0.0011(7) 0

loop_
_atom_type_symbol
_atom_type_description
_atom_type_scat_dispersion_real
_atom_type_scat_dispersion_imag
_atom_type_scat_source
Ba Ba -0.3244 2.2819 'International Tables Vol C Tables 4.2.6.8 and 6.1.1.4'
N N 0.0061 0.0033 'International Tables Vol C Tables 4.2.6.8 and 6.1.1.4'
Si Si 0.0817 0.0704 'International Tables Vol C Tables 4.2.6.8 and 6.1.1.4'

loop_
_exptl_crystal_face_index_h
_exptl_crystal_face_index_k
_exptl_crystal_face_index_l
_exptl_crystal_face_perp_dist
1 -2 12 0.025
0 19 -7 0.019
-3 -5 4 0.039
12 -19 13 0.044
0 -18 -5 0.015
-3 15 8 0.02
0 1 -9 0.014
3 18 5 0.018
-18 15 -16 0.044
0 -19 7 0.013
5 -19 2 0.036
-3 -10 -3 0.04
5 13 2 0.031

loop_
_geom_angle_atom_site_label_1
_geom_angle_atom_site_label_2
_geom_angle_atom_site_label_3
_geom_angle
_geom_angle_site_symmetry_1
_geom_angle_site_symmetry_3
_geom_angle_publ_flag
N1 Ba1 N2 137.48(4) . 6_454 ?
N1 Ba1 N2 137.48(5) . 13 ?
N2 Ba1 N2 58.379(13) 6_454 13 ?
N1 Ba1 N1 127.48(6) . 6_454 ?
N2 Ba1 N1 85.57(5) 6_454 6_454 ?
N2 Ba1 N1 85.57(5) 13 6_454 ?
N1 Ba1 N1 84.12(5) . 10_656 ?
N2 Ba1 N1 116.20(5) 6_454 10_656 ?
N2 Ba1 N1 59.80(4) 13 10_656 ?
N1 Ba1 N1 104.03(4) 6_454 10_656 ?
N1 Ba1 N1 84.12(5) . 10_556 ?
N2 Ba1 N1 59.80(4) 6_454 10_556 ?
N2 Ba1 N1 116.20(5) 13 10_556 ?
N1 Ba1 N1 104.03(4) 6_454 10_556 ?
N1 Ba1 N1 151.16(9) 10_656 10_556 ?
N1 Ba1 Si1 32.59(5) . 14_556 ?
N2 Ba1 Si1 111.65(4) 6_454 14_556 ?
N2 Ba1 Si1 111.65(4) 13 14_556 ?
N1 Ba1 Si1 160.07(4) 6_454 14_556 ?
N1 Ba1 Si1 77.96(4) 10_656 14_556 ?
N1 Ba1 Si1 77.96(4) 10_556 14_556 ?
N1 Ba1 Si1 94.88(5) . . ?
N2 Ba1 Si1 113.80(4) 6_454 . ?
N2 Ba1 Si1 113.80(4) 13 . ?
N1 Ba1 Si1 32.61(4) 6_454 . ?
N1 Ba1 Si1 103.59(5) 10_656 . ?
N1 Ba1 Si1 103.59(5) 10_556 . ?
Si1 Ba1 Si1 127.465(9) 14_556 . ?
N1 Ba1 N2 78.58(5) . 10_556 ?
N2 Ba1 N2 110.90(3) 6_454 10_556 ?
N2 Ba1 N2 139.88(2) 13 10_556 ?
N1 Ba1 N2 54.34(4) 6_454 10_556 ?
N1 Ba1 N2 125.88(5) 10_656 10_556 ?
N1 Ba1 N2 77.05(5) 10_556 10_556 ?
Si1 Ba1 N2 108.10(2) 14_556 10_556 ?
Si1 Ba1 N2 29.95(2) . 10_556 ?
N1 Ba1 N2 78.58(5) . . ?
N2 Ba1 N2 139.88(2) 6_454 . ?
N2 Ba1 N2 110.90(3) 13 . ?
N1 Ba1 N2 54.34(4) 6_454 . ?
N1 Ba1 N2 77.05(5) 10_656 . ?
N1 Ba1 N2 125.88(5) 10_556 . ?
Si1 Ba1 N2 108.10(2) 14_556 . ?
Si1 Ba1 N2 29.95(2) . . ?
N2 Ba1 N2 49.44(3) 10_556 . ?
N1 Ba1 Si1 109.81(3) . 13_455 ?
N2 Ba1 Si1 29.657(17) 6_454 13_455 ?
N2 Ba1 Si1 85.424(18) 13 13_455 ?
N1 Ba1 Si1 100.06(3) 6_454 13_455 ?
N1 Ba1 Si1 135.18(4) 10_656 13_455 ?
N1 Ba1 Si1 30.92(4) 10_556 13_455 ?
Si1 Ba1 Si1 91.544(6) 14_556 13_455 ?
Si1 Ba1 Si1 116.713(11) . 13_455 ?
N2 Ba1 Si1 98.876(14) 10_556 13_455 ?
N2 Ba1 Si1 146.21(2) . 13_455 ?
N1 Ba1 Si1 109.81(3) . 13 ?
N2 Ba1 Si1 85.424(18) 6_454 13 ?
N2 Ba1 Si1 29.657(16) 13 13 ?
N1 Ba1 Si1 100.06(3) 6_454 13 ?
N1 Ba1 Si1 30.92(4) 10_656 13 ?
N1 Ba1 Si1 135.18(4) 10_556 13 ?
Si1 Ba1 Si1 91.544(6) 14_556 13 ?
Si1 Ba1 Si1 116.714(11) . 13 ?
N2 Ba1 Si1 146.21(2) 10_556 13 ?
N2 Ba1 Si1 98.876(14) . 13 ?
Si1 Ba1 Si1 108.023(19) 13_455 13 ?
N2 Si1 N2 109.18(8) . 10_556 ?
N2 Si1 N1 115.60(8) . 14_546 ?
N2 Si1 N1 115.60(8) 10_556 14_546 ?
N2 Si1 N1 110.40(6) . 6_454 ?
N2 Si1 N1 110.40(6) 10_556 6_454 ?
N1 Si1 N1 94.80(11) 14_546 6_454 ?
N2 Si1 Si1 125.21(3) . 9 ?
N2 Si1 Si1 125.21(3) 10_556 9 ?
N1 Si1 Si1 47.47(7) 14_546 9 ?
N1 Si1 Si1 47.33(8) 6_454 9 ?
N2 Si1 Ba1 84.74(6) . 14_546 ?
N2 Si1 Ba1 84.74(6) 10_556 14_546 ?
N1 Si1 Ba1 57.32(7) 14_546 14_546 ?
N1 Si1 Ba1 152.13(8) 6_454 14_546 ?
Si1 Si1 Ba1 104.80(4) 9 14_546 ?
N2 Si1 Ba1 76.63(7) . . ?
N2 Si1 Ba1 76.63(7) 10_556 . ?
N1 Si1 Ba1 155.30(7) 14_546 . ?
N1 Si1 Ba1 60.50(8) 6_454 . ?
Si1 Si1 Ba1 107.83(4) 9 . ?
Ba1 Si1 Ba1 147.38(2) 14_546 . ?
N2 Si1 Ba1 139.17(8) . 13_455 ?
N2 Si1 Ba1 55.78(2) 10_556 13_455 ?
N1 Si1 Ba1 104.49(4) 14_546 13_455 ?
N1 Si1 Ba1 56.58(2) 6_454 13_455 ?
Si1 Si1 Ba1 77.14(2) 9 13_455 ?
Ba1 Si1 Ba1 125.636(10) 14_546 13_455 ?
Ba1 Si1 Ba1 63.287(11) . 13_455 ?
N2 Si1 Ba1 55.78(2) . 13 ?
N2 Si1 Ba1 139.17(8) 10_556 13 ?
N1 Si1 Ba1 104.49(4) 14_546 13 ?
N1 Si1 Ba1 56.58(2) 6_454 13 ?
Si1 Si1 Ba1 77.14(2) 9 13 ?
Ba1 Si1 Ba1 125.636(10) 14_546 13 ?
Ba1 Si1 Ba1 63.287(11) . 13 ?
Ba1 Si1 Ba1 108.023(19) 13_455 13 ?
N2 Si1 Ba1 55.39(3) . 6_455 ?
N2 Si1 Ba1 55.39(3) 10_556 6_455 ?
N1 Si1 Ba1 126.82(7) 14_546 6_455 ?
N1 Si1 Ba1 138.37(8) 6_454 6_455 ?
Si1 Si1 Ba1 174.29(5) 9 6_455 ?
Ba1 Si1 Ba1 69.498(13) 14_546 6_455 ?
Ba1 Si1 Ba1 77.878(16) . 6_455 ?
Ba1 Si1 Ba1 105.999(14) 13_455 6_455 ?
Ba1 Si1 Ba1 105.998(14) 13 6_455 ?
N2 Si1 Ba1 152.75(7) . 5_445 ?
N2 Si1 Ba1 70.84(6) 10_556 5_445 ?
N1 Si1 Ba1 48.331(8) 14_546 5_445 ?
N1 Si1 Ba1 94.21(5) 6_454 5_445 ?
Si1 Si1 Ba1 64.130(19) 9 5_445 ?
Ba1 Si1 Ba1 68.047(12) 14_546 5_445 ?
Ba1 Si1 Ba1 127.691(11) . 5_445 ?
Ba1 Si1 Ba1 64.631(7) 13_455 5_445 ?
Ba1 Si1 Ba1 141.27(2) 13 5_445 ?
Ba1 Si1 Ba1 112.598(14) 6_455 5_445 ?
N2 Si1 Ba1 70.84(6) . 5_545 ?
N2 Si1 Ba1 152.75(7) 10_556 5_545 ?
N1 Si1 Ba1 48.331(8) 14_546 5_545 ?
N1 Si1 Ba1 94.21(5) 6_454 5_545 ?
Si1 Si1 Ba1 64.130(19) 9 5_545 ?
Ba1 Si1 Ba1 68.047(12) 14_546 5_545 ?
Ba1 Si1 Ba1 127.691(11) . 5_545 ?
Ba1 Si1 Ba1 141.27(2) 13_455 5_545 ?
Ba1 Si1 Ba1 64.631(7) 13 5_545 ?
Ba1 Si1 Ba1 112.598(14) 6_455 5_545 ?
Ba1 Si1 Ba1 96.626(17) 5_445 5_545 ?
Si1 N1 Si1 85.20(11) 14_556 6_455 ?
Si1 N1 Ba1 90.09(8) 14_556 . ?
Si1 N1 Ba1 175.28(13) 6_455 . ?
Si1 N1 Ba1 172.10(11) 14_556 6_455 ?
Si1 N1 Ba1 86.90(8) 6_455 6_455 ?
Ba1 N1 Ba1 97.82(7) . 6_455 ?
Si1 N1 Ba1 104.36(4) 14_556 10_556 ?
Si1 N1 Ba1 92.50(4) 6_455 10_556 ?
Ba1 N1 Ba1 88.66(4) . 10_556 ?
Ba1 N1 Ba1 75.97(4) 6_455 10_556 ?
Si1 N1 Ba1 104.36(4) 14_556 10_656 ?
Si1 N1 Ba1 92.50(4) 6_455 10_656 ?
Ba1 N1 Ba1 88.66(4) . 10_656 ?
Ba1 N1 Ba1 75.97(4) 6_455 10_656 ?
Ba1 N1 Ba1 151.16(9) 10_556 10_656 ?
Si1 N2 Si1 142.73(15) . 10_656 ?
Si1 N2 Ba1 95.11(2) . 6_455 ?
Si1 N2 Ba1 94.56(2) 10_656 6_455 ?
Si1 N2 Ba1 94.56(2) . 13 ?
Si1 N2 Ba1 95.11(2) 10_656 13 ?
Ba1 N2 Ba1 149.43(8) 6_455 13 ?
Si1 N2 Ba1 143.20(9) . 10_656 ?
Si1 N2 Ba1 73.42(5) 10_656 10_656 ?
Ba1 N2 Ba1 69.10(3) 6_455 10_656 ?
Ba1 N2 Ba1 86.08(4) 13 10_656 ?
Si1 N2 Ba1 73.42(5) . . ?
Si1 N2 Ba1 143.20(9) 10_656 . ?
Ba1 N2 Ba1 86.08(4) 6_455 . ?
Ba1 N2 Ba1 69.10(3) 13 . ?
Ba1 N2 Ba1 72.53(4) 10_656 . ?

loop_
_geom_bond_atom_site_label_1
_geom_bond_atom_site_label_2
_geom_bond_distance
_geom_bond_site_symmetry_2
_geom_bond_publ_flag
Ba1 N1 2.777(2) . ?
Ba1 N2 2.8730(6) 6_454 ?
Ba1 N2 2.8730(6) 13 ?
Ba1 N1 2.877(2) 6_454 ?
Ba1 N1 2.8935(6) 10_656 ?
Ba1 N1 2.8935(6) 10_556 ?
Ba1 Si1 3.2994(7) 14_556 ?
Ba1 Si1 3.3005(7) . ?
Ba1 N2 3.3504(17) 10_556 ?
Ba1 N2 3.3504(17) . ?
Ba1 Si1 3.4633(4) 13_455 ?
Ba1 Si1 3.4633(4) 13 ?
Si1 N2 1.7191(8) . ?
Si1 N2 1.7191(8) 10_556 ?
Si1 N1 1.777(2) 14_546 ?
Si1 N1 1.781(2) 6_454 ?
Si1 Si1 2.4084(14) 9 ?
Si1 Ba1 3.2994(7) 14_546 ?
Si1 Ba1 3.4633(4) 13_455 ?
Si1 Ba1 3.4633(4) 13 ?
Si1 Ba1 3.4769(7) 6_455 ?
Si1 Ba1 3.7525(5) 5_445 ?
Si1 Ba1 3.7525(5) 5_545 ?
N1 Si1 1.777(2) 14_556 ?
N1 Si1 1.781(2) 6_455 ?
N1 Ba1 2.877(2) 6_455 ?
N1 Ba1 2.8935(6) 10_556 ?
N1 Ba1 2.8935(6) 10_656 ?
N2 Si1 1.7191(8) 10_656 ?
N2 Ba1 2.8730(6) 6_455 ?
N2 Ba1 2.8730(6) 13 ?
N2 Ba1 3.3504(17) 10_656 ?
